data_7025022
loop_
_publ_author_name
'Maxim, Catalin'
'Sorace, Lorenzo'
'Khuntia, Panchanana'
'Madalan, Augustin M.'
'Kravtsov, Victor'
'Lascialfari, Alessandro'
'Caneschi, Andrea'
'Journaux, Yves'
'Andruh, Marius'

_publ_section_title
;
 A missing high-spin molecule in the family of cyanido-bridged
 heptanuclear heterometal complexes, [(LCuII)6FeIII(CN)6]3+, and its CoIII
 and CrIII analogues, accompanied in the crystal by a novel octameric
 water cluster
;
_journal_issue 20
_journal_name_full 'Dalton Transactions'
_journal_page_first 4838
_journal_paper_doi 10.1039/b924505g
_journal_volume 39
_journal_year 2010
_chemical_formula_sum 'C72 H118 Cl3 Co Cu6 N18 O32'
_chemical_formula_weight 2294.36
_chemical_name_systematic
;
?
;
_space_group_IT_number 167
_symmetry_cell_setting hexagonal
_symmetry_space_group_name_Hall '-R 3 2"c'
_symmetry_space_group_name_H-M 'R -3 c :H'
_atom_sites_solution_hydrogens geom
_atom_sites_solution_primary direct
_atom_sites_solution_secondary difmap
_audit_creation_method SHELXL-97
_cell_angle_alpha 90.00
_cell_angle_beta 90.00
_cell_angle_gamma 120.00
_cell_formula_units_Z 6
_cell_length_a 27.9545(19)
_cell_length_b 27.9545(19)
_cell_length_c 21.3938(16)
_cell_measurement_reflns_used 396
_cell_measurement_temperature 293(2)
_cell_measurement_theta_max 26
_cell_measurement_theta_min 2.5
_cell_volume 14478.4(18)
_computing_cell_refinement 'Dirax/lsq (Duisenberg & Schreurs, 1989-2000)'
_computing_data_collection KappaCCD
_computing_data_reduction 'Denzo and Scalepak'
_computing_structure_refinement 'SHELXL-97 (Sheldrick, 1997)'
_computing_structure_solution 'SHELXS-97 (Sheldrick, 1997)'
_diffrn_ambient_temperature 293(2)
_diffrn_measured_fraction_theta_full 0.996
_diffrn_measured_fraction_theta_max 0.996
_diffrn_measurement_device_type 'Nonius Kappa CCD'
_diffrn_measurement_method 'phi and omega scans'
_diffrn_radiation_monochromator graphite
_diffrn_radiation_source 'fine-focus sealed tube'
_diffrn_radiation_type MoK\a
_diffrn_radiation_wavelength 0.71073
_diffrn_reflns_av_R_equivalents 0.1310
_diffrn_reflns_av_sigmaI/netI 0.0903
_diffrn_reflns_limit_h_max 33
_diffrn_reflns_limit_h_min -21
_diffrn_reflns_limit_k_max 27
_diffrn_reflns_limit_k_min -33
_diffrn_reflns_limit_l_max 17
_diffrn_reflns_limit_l_min -25
_diffrn_reflns_number 25955
_diffrn_reflns_theta_full 25.01
_diffrn_reflns_theta_max 25.01
_diffrn_reflns_theta_min 2.93
_exptl_absorpt_coefficient_mu 1.634
_exptl_absorpt_correction_T_max 0.895
_exptl_absorpt_correction_T_min 0.725
_exptl_absorpt_correction_type multi-scan
_exptl_absorpt_process_details sadabs
_exptl_crystal_colour green
_exptl_crystal_density_diffrn 1.579
_exptl_crystal_density_meas ?
_exptl_crystal_density_method 'not measured'
_exptl_crystal_description prism
_exptl_crystal_F_000 7104
_exptl_crystal_size_max 0.2
_exptl_crystal_size_mid 0.1
_exptl_crystal_size_min 0.1
_refine_diff_density_max 0.733
_refine_diff_density_min -0.520
_refine_diff_density_rms 0.103
_refine_ls_extinction_method none
_refine_ls_goodness_of_fit_ref 1.056
_refine_ls_hydrogen_treatment constr
_refine_ls_matrix_type full
_refine_ls_number_parameters 214
_refine_ls_number_reflns 2831
_refine_ls_number_restraints 0
_refine_ls_restrained_S_all 1.056
_refine_ls_R_factor_all 0.1266
_refine_ls_R_factor_gt 0.0623
_refine_ls_shift/su_max 0.000
_refine_ls_shift/su_mean 0.000
_refine_ls_structure_factor_coef Fsqd
_refine_ls_weighting_details 'calc w=1/[\s^2^(Fo^2^)+(0.0223P)^2^+172.7003P] where P=(Fo^2^+2Fc^2^)/3'
_refine_ls_weighting_scheme calc
_refine_ls_wR_factor_gt 0.0993
_refine_ls_wR_factor_ref 0.1166
_reflns_number_gt 1748
_reflns_number_total 2831
_reflns_threshold_expression >2sigma(I)
_cod_data_source_file b924505g.txt
_cod_data_source_block shelxl_crystal3
_cod_depositor_comments
;
The following automatic conversions were performed:

'_symmetry_cell_setting' value 'Hexagonal' changed to 'hexagonal'
according to /home/saulius/struct/CIF-dictionaries/cif_core.dic
dictionary named 'cif_core.dic' version 2.4.2 from 2011-04-26.

Automatic conversion script
Id: cif_fix_values 1891 2012-01-12 08:04:46Z andrius 

The following automatic conversions were performed:

'_exptl_crystal_density_meas' value 'not measured' was changed to '?'
- the value is perceived as not measured.

Automatic conversion script
Id: cif_fix_values 3008 2015-01-20 13:52:24Z robertas 
;
_cod_original_sg_symbol_H-M R-3c
_cod_database_code 7025022

loop_
_symmetry_equiv_pos_as_xyz
'x, y, z'
'-y, x-y, z'
'y, x, -z+1/2'
'-x+y, -x, z'
'-x, -x+y, -z+1/2'
'x-y, -y, -z+1/2'
'x+2/3, y+1/3, z+1/3'
'-y+2/3, x-y+1/3, z+1/3'
'y+2/3, x+1/3, -z+5/6'
'-x+y+2/3, -x+1/3, z+1/3'
'-x+2/3, -x+y+1/3, -z+5/6'
'x-y+2/3, -y+1/3, -z+5/6'
'x+1/3, y+2/3, z+2/3'
'-y+1/3, x-y+2/3, z+2/3'
'y+1/3, x+2/3, -z+7/6'
'-x+y+1/3, -x+2/3, z+2/3'
'-x+1/3, -x+y+2/3, -z+7/6'
'x-y+1/3, -y+2/3, -z+7/6'
'-x, -y, -z'
'y, -x+y, -z'
'-y, -x, z-1/2'
'x-y, x, -z'
'x, x-y, z-1/2'
'-x+y, y, z-1/2'
'-x+2/3, -y+1/3, -z+1/3'
'y+2/3, -x+y+1/3, -z+1/3'
'-y+2/3, -x+1/3, z-1/6'
'x-y+2/3, x+1/3, -z+1/3'
'x+2/3, x-y+1/3, z-1/6'
'-x+y+2/3, y+1/3, z-1/6'
'-x+1/3, -y+2/3, -z+2/3'
'y+1/3, -x+y+2/3, -z+2/3'
'-y+1/3, -x+2/3, z+1/6'
'x-y+1/3, x+2/3, -z+2/3'
'x+1/3, x-y+2/3, z+1/6'
'-x+y+1/3, y+2/3, z+1/6'

loop_
_atom_site_label
_atom_site_type_symbol
_atom_site_fract_x
_atom_site_fract_y
_atom_site_fract_z
_atom_site_U_iso_or_equiv
_atom_site_adp_type
_atom_site_occupancy
_atom_site_symmetry_multiplicity
_atom_site_calc_flag
_atom_site_refinement_flags
C1 C 0.2291(2) 0.1158(3) 0.1848(3) 0.0306(15) Uani 1 1 d .
C2 C 0.2361(3) 0.1644(3) 0.2126(3) 0.0480(19) Uani 1 1 d .
H2 H 0.2121 0.1770 0.2017 0.058 Uiso 1 1 calc R
C3 C 0.2771(3) 0.1940(3) 0.2552(4) 0.055(2) Uani 1 1 d .
H3 H 0.2798 0.2256 0.2731 0.066 Uiso 1 1 calc R
C4 C 0.3142(3) 0.1779(3) 0.2720(3) 0.054(2) Uani 1 1 d .
H4 H 0.3414 0.1975 0.3017 0.064 Uiso 1 1 calc R
C5 C 0.3104(3) 0.1322(3) 0.2440(3) 0.049(2) Uani 1 1 d .
H5 H 0.3359 0.1213 0.2543 0.058 Uiso 1 1 calc R
C6 C 0.2689(2) 0.1011(3) 0.2002(3) 0.0343(16) Uani 1 1 d .
C7 C 0.2700(2) 0.0553(3) 0.1715(3) 0.0379(17) Uani 1 1 d .
H7 H 0.2994 0.0500 0.1816 0.046 Uiso 1 1 calc R
C8 C 0.2430(3) -0.0210(3) 0.1035(4) 0.069(3) Uani 1 1 d .
H8A H 0.2628 -0.0320 0.1319 0.083 Uiso 1 1 calc R
H8B H 0.2650 -0.0062 0.0660 0.083 Uiso 1 1 calc R
C9 C 0.1894(4) -0.0687(3) 0.0878(4) 0.076(3) Uani 1 1 d .
H9A H 0.1728 -0.0900 0.1254 0.091 Uiso 1 1 calc R
H9B H 0.1949 -0.0922 0.0588 0.091 Uiso 1 1 calc R
C10 C 0.1643(4) -0.0377(4) -0.0064(4) 0.074(3) Uani 1 1 d .
H10A H 0.1394 -0.0267 -0.0230 0.111 Uiso 1 1 calc R
H10B H 0.1605 -0.0690 -0.0293 0.111 Uiso 1 1 calc R
H10C H 0.2016 -0.0077 -0.0100 0.111 Uiso 1 1 calc R
C11 C 0.0950(3) -0.1001(3) 0.0622(4) 0.075(3) Uani 1 1 d .
H11A H 0.0853 -0.1114 0.1049 0.112 Uiso 1 1 calc R
H11B H 0.0933 -0.1301 0.0385 0.112 Uiso 1 1 calc R
H11C H 0.0697 -0.0899 0.0450 0.112 Uiso 1 1 calc R
C12 C 0.0605(2) 0.0093(2) 0.0486(3) 0.0201(13) Uani 1 1 d .
Co1 Co 0.0000 0.0000 0.0000 0.0158(4) Uani 1 6 d S
Cu1 Cu 0.16504(3) 0.01677(3) 0.11021(3) 0.0274(2) Uani 1 1 d .
N1 N 0.2339(2) 0.0208(2) 0.1328(3) 0.0379(14) Uani 1 1 d .
N2 N 0.1514(2) -0.0526(2) 0.0596(3) 0.0392(14) Uani 1 1 d .
N3 N 0.0990(2) 0.01412(19) 0.0739(2) 0.0279(12) Uani 1 1 d .
O1 O 0.18755(16) 0.08801(17) 0.1461(2) 0.0374(11) Uani 1 1 d .
O2 O 0.11483(19) -0.0375(2) 0.1966(2) 0.0568(14) Uani 1 1 d .
Cl1 Cl 0.3333 0.29258(10) 0.4167 0.0592(8) Uani 1 2 d S
O3 O 0.3333 0.2475(4) 0.4167 0.294(13) Uani 1 2 d S
O4 O 0.3649(11) 0.3439(9) 0.3841(11) 0.153(8) Uani 0.50 1 d P
O5 O 0.2795(7) 0.2689(10) 0.3924(13) 0.187(10) Uani 0.50 1 d P
O6 O 0.3344(10) 0.3056(7) 0.3556(7) 0.110(7) Uani 0.50 1 d P
O1W O 0.00020(17) -0.09881(17) 0.1843(2) 0.0463(12) Uani 1 1 d .
O2W O 0.0000 0.0000 0.1861(3) 0.043(2) Uani 1 3 d S

loop_
_atom_site_aniso_label
_atom_site_aniso_U_11
_atom_site_aniso_U_22
_atom_site_aniso_U_33
_atom_site_aniso_U_23
_atom_site_aniso_U_13
_atom_site_aniso_U_12
C1 0.021(3) 0.034(4) 0.030(3) 0.000(3) 0.002(3) 0.008(3)
C2 0.039(4) 0.043(4) 0.062(5) -0.018(4) -0.009(4) 0.021(4)
C3 0.045(5) 0.039(4) 0.072(6) -0.024(4) -0.010(4) 0.014(4)
C4 0.048(5) 0.053(5) 0.044(5) -0.019(4) -0.015(4) 0.013(4)
C5 0.038(4) 0.062(5) 0.040(4) 0.001(4) -0.012(3) 0.021(4)
C6 0.028(4) 0.037(4) 0.033(4) 0.000(3) -0.002(3) 0.013(3)
C7 0.026(4) 0.045(4) 0.048(4) 0.000(3) -0.009(3) 0.021(3)
C8 0.054(5) 0.074(6) 0.110(7) -0.041(5) -0.040(5) 0.056(5)
C9 0.087(7) 0.078(6) 0.104(7) -0.034(6) -0.047(6) 0.072(6)
C10 0.114(7) 0.094(7) 0.052(5) -0.027(5) -0.009(5) 0.081(6)
C11 0.067(6) 0.046(5) 0.111(7) -0.019(5) -0.014(5) 0.028(5)
C12 0.026(3) 0.012(3) 0.019(3) 0.000(2) 0.003(3) 0.006(3)
Co1 0.0153(6) 0.0153(6) 0.0166(9) 0.000 0.000 0.0077(3)
Cu1 0.0251(4) 0.0332(5) 0.0300(4) -0.0048(4) -0.0064(4) 0.0191(4)
N1 0.031(3) 0.040(3) 0.052(4) -0.013(3) -0.010(3) 0.025(3)
N2 0.039(3) 0.038(3) 0.049(4) -0.013(3) -0.016(3) 0.025(3)
N3 0.026(3) 0.033(3) 0.028(3) -0.004(2) -0.004(2) 0.017(3)
O1 0.030(2) 0.039(3) 0.049(3) -0.015(2) -0.013(2) 0.021(2)
O2 0.048(3) 0.076(4) 0.038(3) 0.014(3) 0.003(2) 0.025(3)
Cl1 0.077(2) 0.0580(14) 0.0489(18) 0.0010(8) 0.0020(17) 0.0386(12)
O3 0.63(4) 0.198(10) 0.195(16) -0.104(10) -0.21(2) 0.32(2)
O4 0.21(2) 0.107(15) 0.139(19) 0.072(14) 0.087(17) 0.079(17)
O5 0.081(13) 0.23(2) 0.22(2) -0.10(2) -0.046(15) 0.058(15)
O6 0.20(2) 0.069(10) 0.051(9) 0.023(8) 0.013(11) 0.062(13)
O1W 0.036(3) 0.039(3) 0.054(3) -0.002(2) -0.006(2) 0.011(2)
O2W 0.047(3) 0.047(3) 0.036(4) 0.000 0.000 0.0235(15)

loop_
_atom_type_symbol
_atom_type_description
_atom_type_scat_dispersion_real
_atom_type_scat_dispersion_imag
_atom_type_scat_source
C C 0.0033 0.0016 'International Tables Vol C Tables 4.2.6.8 and 6.1.1.4'
H H 0.0000 0.0000 'International Tables Vol C Tables 4.2.6.8 and 6.1.1.4'
Cl Cl 0.1484 0.1585 'International Tables Vol C Tables 4.2.6.8 and 6.1.1.4'
Co Co 0.3494 0.9721 'International Tables Vol C Tables 4.2.6.8 and 6.1.1.4'
Cu Cu 0.3201 1.2651 'International Tables Vol C Tables 4.2.6.8 and 6.1.1.4'
N N 0.0061 0.0033 'International Tables Vol C Tables 4.2.6.8 and 6.1.1.4'
O O 0.0106 0.0060 'International Tables Vol C Tables 4.2.6.8 and 6.1.1.4'

loop_
_geom_angle_atom_site_label_1
_geom_angle_atom_site_label_2
_geom_angle_atom_site_label_3
_geom_angle
_geom_angle_site_symmetry_1
_geom_angle_site_symmetry_3
O1 C1 C2 119.5(6) . .
O1 C1 C6 124.7(6) . .
C2 C1 C6 115.8(6) . .
C3 C2 C1 122.4(7) . .
C3 C2 H2 118.8 . .
C1 C2 H2 118.8 . .
C4 C3 C2 121.1(7) . .
C4 C3 H3 119.4 . .
C2 C3 H3 119.4 . .
C5 C4 C3 118.4(7) . .
C5 C4 H4 120.8 . .
C3 C4 H4 120.8 . .
C4 C5 C6 121.7(7) . .
C4 C5 H5 119.2 . .
C6 C5 H5 119.2 . .
C5 C6 C1 120.5(6) . .
C5 C6 C7 117.3(6) . .
C1 C6 C7 122.2(6) . .
N1 C7 C6 125.8(6) . .
N1 C7 H7 117.1 . .
C6 C7 H7 117.1 . .
N1 C8 C9 108.7(6) . .
N1 C8 H8A 110.0 . .
C9 C8 H8A 110.0 . .
N1 C8 H8B 110.0 . .
C9 C8 H8B 110.0 . .
H8A C8 H8B 108.3 . .
C8 C9 N2 112.4(6) . .
C8 C9 H9A 109.1 . .
N2 C9 H9A 109.1 . .
C8 C9 H9B 109.1 . .
N2 C9 H9B 109.1 . .
H9A C9 H9B 107.8 . .
N2 C10 H10A 109.5 . .
N2 C10 H10B 109.5 . .
H10A C10 H10B 109.5 . .
N2 C10 H10C 109.5 . .
H10A C10 H10C 109.5 . .
H10B C10 H10C 109.5 . .
N2 C11 H11A 109.5 . .
N2 C11 H11B 109.5 . .
H11A C11 H11B 109.5 . .
N2 C11 H11C 109.5 . .
H11A C11 H11C 109.5 . .
H11B C11 H11C 109.5 . .
N3 C12 Co1 174.4(5) . .
C12 Co1 C12 180.0(4) 19 .
C12 Co1 C12 87.4(2) 19 2
C12 Co1 C12 92.6(2) . 2
C12 Co1 C12 92.6(2) 19 22
C12 Co1 C12 87.4(2) . 22
C12 Co1 C12 87.4(2) 2 22
C12 Co1 C12 92.6(2) 19 20
C12 Co1 C12 87.4(2) . 20
C12 Co1 C12 180.0(4) 2 20
C12 Co1 C12 92.6(2) 22 20
C12 Co1 C12 87.4(2) 19 4
C12 Co1 C12 92.6(2) . 4
C12 Co1 C12 92.6(2) 2 4
C12 Co1 C12 180.0(7) 22 4
C12 Co1 C12 87.4(2) 20 4
O1 Cu1 N1 92.24(19) . .
O1 Cu1 N3 90.67(18) . .
N1 Cu1 N3 171.2(2) . .
O1 Cu1 N2 169.9(2) . .
N1 Cu1 N2 84.1(2) . .
N3 Cu1 N2 91.62(19) . .
O1 Cu1 O2 97.77(18) . .
N1 Cu1 O2 95.5(2) . .
N3 Cu1 O2 92.29(18) . .
N2 Cu1 O2 92.0(2) . .
C7 N1 C8 119.4(5) . .
C7 N1 Cu1 126.1(4) . .
C8 N1 Cu1 114.5(4) . .
C10 N2 C11 107.1(6) . .
C10 N2 C9 111.6(6) . .
C11 N2 C9 108.6(6) . .
C10 N2 Cu1 109.4(4) . .
C11 N2 Cu1 115.9(4) . .
C9 N2 Cu1 104.3(4) . .
C12 N3 Cu1 173.7(5) . .
C1 O1 Cu1 126.7(4) . .
O3 Cl1 O6 105.0(7) . .
O3 Cl1 O6 105.0(7) . 11
O6 Cl1 O6 150.0(14) . 11
O3 Cl1 O5 93.7(10) . 11
O6 Cl1 O5 108.8(11) . 11
O6 Cl1 O5 69.1(12) 11 11
O3 Cl1 O5 93.7(10) . .
O6 Cl1 O5 69.1(12) . .
O6 Cl1 O5 108.8(11) 11 .
O5 Cl1 O5 173(2) 11 .
O3 Cl1 O4 133.9(8) . .
O6 Cl1 O4 48.9(9) . .
O6 Cl1 O4 107.4(13) 11 .
O5 Cl1 O4 68.9(12) 11 .
O5 Cl1 O4 105.6(15) . .
O3 Cl1 O4 133.9(8) . 11
O6 Cl1 O4 107.4(13) . 11
O6 Cl1 O4 48.9(9) 11 11
O5 Cl1 O4 105.6(15) 11 11
O5 Cl1 O4 68.9(12) . 11
O4 Cl1 O4 92.2(16) . 11
O6 O4 Cl1 61.9(11) . .
O6 O4 O5 107.5(18) . 11
Cl1 O4 O5 54.7(9) . 11
Cl1 O5 O6 53.8(8) . .
Cl1 O5 O4 56.4(10) . 11
O6 O5 O4 90.1(13) . 11
O4 O6 Cl1 69.3(12) . .
O4 O6 O5 111.7(18) . .
Cl1 O6 O5 57.0(10) . .

loop_
_geom_bond_atom_site_label_1
_geom_bond_atom_site_label_2
_geom_bond_distance
_geom_bond_site_symmetry_2
C1 O1 1.318(7) .
C1 C2 1.404(9) .
C1 C6 1.404(8) .
C2 C3 1.372(9) .
C2 H2 0.9300 .
C3 C4 1.370(10) .
C3 H3 0.9300 .
C4 C5 1.365(9) .
C4 H4 0.9300 .
C5 C6 1.403(9) .
C5 H5 0.9300 .
C6 C7 1.436(8) .
C7 N1 1.287(7) .
C7 H7 0.9300 .
C8 N1 1.456(8) .
C8 C9 1.463(10) .
C8 H8A 0.9700 .
C8 H8B 0.9700 .
C9 N2 1.475(8) .
C9 H9A 0.9700 .
C9 H9B 0.9700 .
C10 N2 1.464(9) .
C10 H10A 0.9600 .
C10 H10B 0.9600 .
C10 H10C 0.9600 .
C11 N2 1.469(9) .
C11 H11A 0.9600 .
C11 H11B 0.9600 .
C11 H11C 0.9600 .
C12 N3 1.153(6) .
C12 Co1 1.888(6) .
Co1 C12 1.888(6) 19
Co1 C12 1.888(6) 2
Co1 C12 1.888(6) 22
Co1 C12 1.888(6) 20
Co1 C12 1.888(6) 4
Cu1 O1 1.923(4) .
Cu1 N1 1.934(5) .
Cu1 N3 1.968(5) .
Cu1 N2 2.083(5) .
Cu1 O2 2.357(4) .
Cl1 O3 1.261(12) .
Cl1 O6 1.353(14) .
Cl1 O6 1.353(14) 11
Cl1 O5 1.406(17) 11
Cl1 O5 1.407(17) .
Cl1 O4 1.435(16) .
Cl1 O4 1.435(16) 11
O4 O6 1.16(2) .
O4 O5 1.61(3) 11
O5 O6 1.57(2) .
O5 O4 1.61(3) 11
